data_9002648
loop_
_publ_author_name
'Heaney, P. J.'
'Post, J. E.'

_publ_section_title
;
 Evidence for an I2/a to Imab phase transition in the silica
 polymorph moganite at ~570 K
 Sample: T = 298 K, neutron
;
_journal_name_full 'American Mineralogist'
_journal_page_first 1358
_journal_page_last 1366
_journal_volume 86
_journal_year 2001
_chemical_formula_structural SiO2
_chemical_formula_sum 'O2 Si'
_chemical_name_mineral Moganite
_space_group_IT_number 15
_symmetry_space_group_name_Hall '-I 2ya'
_symmetry_space_group_name_H-M 'I 1 2/a 1'
_cell_angle_alpha 90
_cell_angle_beta 90.193
_cell_angle_gamma 90
_cell_length_a 8.7371
_cell_length_b 4.8692
_cell_length_c 10.7217
_cell_formula_units_Z 12
_cell_volume 456.127
_database_code_amcsd 0002737
_diffrn_ambient_temperature 298
_exptl_crystal_density_diffrn 2.625
_cod_original_formula_sum 'Si O2'
_cod_database_code 9002648

loop_
_space_group_symop_operation_xyz
x,y,z
1/2+x,1/2+y,1/2+z
1/2-x,y,-z
-x,1/2+y,1/2-z
1/2+x,-y,z
+x,1/2-y,1/2+z
-x,-y,-z
1/2-x,1/2-y,1/2-z

loop_
_atom_site_label
_atom_site_fract_x
_atom_site_fract_y
_atom_site_fract_z
_atom_site_U_iso_or_equiv
Si1 0.25000 0.97260 0.00000 0.00970
Si2 0.01030 0.24860 0.16820 0.01100
O1 0.97810 0.06440 0.28780 0.01480
O2 0.16780 0.17080 0.10020 0.01720
O3 0.87030 0.22960 0.06750 0.01890

loop_
_cod_related_entry_id
_cod_related_entry_database
_cod_related_entry_code
1 AMCSD 0002737
